data_7128401
loop_
_publ_author_name
'Mastropasqua Talamo, Maurizio'
'Pop, Flavia'
'Avarvari, Narcis'

_publ_section_title
;
 Straightforward <i>N</i>-alkylation of diketopyrrolopyrroles through the
 Mitsunobu reaction with benzyl, \a-branched, and chiral alcohols.
;
_journal_issue 53
_journal_name_full 'Chemical communications (Cambridge, England)'
_journal_page_first 6514
_journal_page_last 6517
_journal_paper_doi 10.1039/d1cc02472h
_journal_volume 57
_journal_year 2021
_chemical_formula_moiety 'C32 H24 N2 O2 S2, 2(C H Cl3)'
_chemical_formula_sum 'C34 H26 Cl6 N2 O2 S2'
_chemical_formula_weight 771.39
_space_group_crystal_system monoclinic
_space_group_IT_number 14
_space_group_name_Hall '-P 2yn'
_space_group_name_H-M_alt 'P 1 21/n 1'
_atom_sites_solution_hydrogens geom
_atom_sites_solution_primary dual
_atom_sites_solution_secondary difmap
_audit_creation_method SHELXL-2018/3
_audit_update_record
;
2021-05-07 deposited with the CCDC.	2021-06-01 downloaded from the CCDC.
;
_cell_angle_alpha 90
_cell_angle_beta 90.516(3)
_cell_angle_gamma 90
_cell_formula_units_Z 2
_cell_length_a 6.5241(2)
_cell_length_b 9.3333(3)
_cell_length_c 27.7177(9)
_cell_measurement_reflns_used 3608
_cell_measurement_temperature 150.00(10)
_cell_measurement_theta_max 76.0390
_cell_measurement_theta_min 3.1600
_cell_volume 1687.70(9)
_computing_cell_refinement 'CrysAlisPro 1.171.40.45a (Rigaku OD, 2019)'
_computing_data_collection 'CrysAlisPro 1.171.40.45a (Rigaku OD, 2019)'
_computing_data_reduction 'CrysAlisPro 1.171.40.45a (Rigaku OD, 2019)'
_computing_molecular_graphics 'DIAMOND 3.2k (Crystal Impact GbR, 2014)'
_computing_publication_material 'WinGX publication routines (Farrugia, V2018)'
_computing_structure_refinement 'SHELXL-2018/3 (Sheldrick, 2018)'
_computing_structure_solution 'SHELXT-2018/2 (Sheldrick, 2018)'
_diffrn_ambient_temperature 150.0(1)
_diffrn_detector_area_resol_mean 5.1990
_diffrn_measured_fraction_theta_full 0.985
_diffrn_measured_fraction_theta_max 0.971
_diffrn_measurement_device_type 'SuperNova, Single source at offset, AtlasS2'
_diffrn_measurement_method '\w scans'
_diffrn_radiation_monochromator mirror
_diffrn_radiation_source 'SuperNova(Cu)micro-focus sealed X-ray Source'
_diffrn_radiation_type CuK\a
_diffrn_radiation_wavelength 1.54184
_diffrn_reflns_av_R_equivalents 0.0279
_diffrn_reflns_av_unetI/netI 0.0362
_diffrn_reflns_Laue_measured_fraction_full 0.985
_diffrn_reflns_Laue_measured_fraction_max 0.971
_diffrn_reflns_limit_h_max 7
_diffrn_reflns_limit_h_min -8
_diffrn_reflns_limit_k_max 10
_diffrn_reflns_limit_k_min -11
_diffrn_reflns_limit_l_max 28
_diffrn_reflns_limit_l_min -34
_diffrn_reflns_number 7224
_diffrn_reflns_point_group_measured_fraction_full 0.985
_diffrn_reflns_point_group_measured_fraction_max 0.971
_diffrn_reflns_theta_full 74.000
_diffrn_reflns_theta_max 76.293
_diffrn_reflns_theta_min 3.189
_exptl_absorpt_coefficient_mu 6.092
_exptl_absorpt_correction_T_max 1.00000
_exptl_absorpt_correction_T_min 0.81728
_exptl_absorpt_correction_type multi-scan
_exptl_absorpt_process_details
;
CrysAlisPro 1.171.40.45a (Rigaku Oxford Diffraction, 2019)
Empirical absorption correction using spherical harmonics,
 implemented in SCALE3 ABSPACK scaling algorithm.
;
_exptl_crystal_colour red
_exptl_crystal_density_diffrn 1.518
_exptl_crystal_description needle
_exptl_crystal_F_000 788
_exptl_crystal_size_max 0.403
_exptl_crystal_size_mid 0.076
_exptl_crystal_size_min 0.070
_refine_diff_density_max 0.396
_refine_diff_density_min -0.434
_refine_diff_density_rms 0.059
_refine_ls_extinction_method none
_refine_ls_goodness_of_fit_ref 1.042
_refine_ls_hydrogen_treatment constr
_refine_ls_matrix_type full
_refine_ls_number_parameters 236
_refine_ls_number_reflns 3435
_refine_ls_number_restraints 18
_refine_ls_restrained_S_all 1.060
_refine_ls_R_factor_all 0.0489
_refine_ls_R_factor_gt 0.0439
_refine_ls_shift/su_max 0.001
_refine_ls_shift/su_mean 0.000
_refine_ls_structure_factor_coef Fsqd
_refine_ls_weighting_details 'w=1/[\s^2^(Fo^2^)+(0.0569P)^2^+0.8928P] where P=(Fo^2^+2Fc^2^)/3'
_refine_ls_weighting_scheme calc
_refine_ls_wR_factor_gt 0.1130
_refine_ls_wR_factor_ref 0.1180
_reflns_Friedel_coverage 0.000
_reflns_number_gt 3050
_reflns_number_total 3435
_reflns_threshold_expression 'I > 2\s(I)'
_cod_data_source_file d1cc02472h2.cif
_cod_data_source_block shelx
_cod_depositor_comments 'Adding full bibliography for 7128401--7128403.cif.'
_cod_original_sg_symbol_H-M 'P 21/n'
_cod_database_code 7128401
_shelx_shelxl_version_number 2018/3
_shelx_space_group_comment
;
The symmetry employed for this shelxl refinement is uniquely defined
by the following loop, which should always be used as a source of
symmetry information in preference to the above space-group names.
They are only intended as comments.
;

loop_
_space_group_symop_operation_xyz
'x, y, z'
'-x+1/2, y+1/2, -z+1/2'
'-x, -y, -z'
'x-1/2, -y-1/2, z-1/2'

loop_
_atom_site_label
_atom_site_type_symbol
_atom_site_fract_x
_atom_site_fract_y
_atom_site_fract_z
_atom_site_U_iso_or_equiv
_atom_site_adp_type
_atom_site_occupancy
_atom_site_site_symmetry_order
_atom_site_calc_flag
_atom_site_refinement_flags_posn
_atom_site_refinement_flags_adp
_atom_site_refinement_flags_occupancy
_atom_site_disorder_assembly
_atom_site_disorder_group
C1 C 1.1946(3) 0.7519(2) 0.42407(9) 0.0372(5) Uani 1 1 d . . . . .
H1 H 1.320360 0.792548 0.416444 0.045 Uiso 1 1 calc R U . . .
C2 C 1.0714(3) 0.6844(2) 0.39171(8) 0.0376(5) Uani 1 1 d . . . . .
H2 H 1.104266 0.674113 0.359312 0.045 Uiso 1 1 calc R U . . .
C3 C 0.8882(3) 0.6310(2) 0.41180(7) 0.0298(4) Uani 1 1 d . . . . .
H3 H 0.787788 0.582213 0.394363 0.036 Uiso 1 1 calc R U . . .
C4 C 0.8768(3) 0.66092(19) 0.46136(6) 0.0243(4) Uani 1 1 d . . . . .
C5 C 0.7108(3) 0.61332(18) 0.49153(6) 0.0221(3) Uani 1 1 d . . . . .
C6 C 0.5633(3) 0.51241(18) 0.47973(6) 0.0223(3) Uani 1 1 d . . . . .
C7 C 0.4925(3) 0.42118(19) 0.44103(6) 0.0243(4) Uani 1 1 d . . . . .
C8 C 0.7719(3) 0.7727(2) 0.56636(7) 0.0267(4) Uani 1 1 d . . . . .
H8 H 0.860001 0.826749 0.544421 0.032 Uiso 1 1 calc R U . . .
C9 C 0.6181(3) 0.87524(19) 0.58796(7) 0.0264(4) Uani 1 1 d . . . . .
C10 C 0.4447(3) 0.9322(2) 0.56643(7) 0.0320(4) Uani 1 1 d . . . . .
H10 H 0.410125 0.909299 0.534732 0.038 Uiso 1 1 calc R U . . .
C11 C 0.3227(3) 1.0248(2) 0.59321(9) 0.0378(5) Uani 1 1 d . . . . .
H11 H 0.204113 1.062972 0.579488 0.045 Uiso 1 1 calc R U . . .
C12 C 0.3769(3) 1.0601(2) 0.64011(9) 0.0395(5) Uani 1 1 d . . . . .
H12 H 0.294267 1.121954 0.657673 0.047 Uiso 1 1 calc R U . . .
C13 C 0.5534(3) 1.0042(2) 0.66119(7) 0.0355(4) Uani 1 1 d . . . . .
H13 H 0.590063 1.029005 0.692600 0.043 Uiso 1 1 calc R U . . .
C14 C 0.6751(3) 0.9105(2) 0.63479(7) 0.0280(4) Uani 1 1 d . . . . .
C15 C 0.8714(3) 0.8373(2) 0.64933(7) 0.0350(4) Uani 1 1 d . . . . .
H15A H 0.859033 0.793054 0.680843 0.042 Uiso 1 1 calc R U . . .
H15B H 0.984515 0.904723 0.650150 0.042 Uiso 1 1 calc R U . . .
C16 C 0.9034(3) 0.7235(2) 0.61003(7) 0.0326(4) Uani 1 1 d . . . . .
H16A H 0.858911 0.630123 0.621208 0.039 Uiso 1 1 calc R U . . .
H16B H 1.046816 0.717694 0.601350 0.039 Uiso 1 1 calc R U . . .
C17 C 0.4364(4) 0.5865(3) 0.70858(8) 0.0416(5) Uani 1 1 d . . . . .
H17A H 0.469098 0.634569 0.678170 0.050 Uiso 0.797(6) 1 calc R U P A 1
H17B H 0.442072 0.626572 0.675936 0.050 Uiso 0.203(6) 1 calc R U P A 2
Cl1A Cl 0.5459(4) 0.4135(2) 0.70828(7) 0.0826(6) Uani 0.797(6) 1 d . U P A 1
Cl1B Cl 0.6250(12) 0.4706(11) 0.7155(2) 0.0716(18) Uani 0.203(6) 1 d . U P A 2
Cl2A Cl 0.5395(4) 0.6863(3) 0.75646(6) 0.0835(7) Uani 0.797(6) 1 d . U P A 1
Cl2B Cl 0.4519(17) 0.7264(7) 0.7503(3) 0.073(2) Uani 0.203(6) 1 d . U P A 2
Cl3A Cl 0.1708(2) 0.5718(3) 0.71321(5) 0.0654(4) Uani 0.797(6) 1 d . U P A 1
Cl3B Cl 0.2031(11) 0.5023(12) 0.7160(2) 0.0756(15) Uani 0.203(6) 1 d . U P A 2
N1 N 0.6756(2) 0.65516(16) 0.53904(5) 0.0247(3) Uani 1 1 d . . . . .
O1 O 0.5482(2) 0.40509(15) 0.39923(5) 0.0315(3) Uani 1 1 d . . . . .
S1 S 1.09237(7) 0.75344(6) 0.48026(2) 0.03445(15) Uani 1 1 d . . . . .

loop_
_atom_site_aniso_label
_atom_site_aniso_U_11
_atom_site_aniso_U_22
_atom_site_aniso_U_33
_atom_site_aniso_U_23
_atom_site_aniso_U_13
_atom_site_aniso_U_12
C1 0.0304(10) 0.0330(10) 0.0485(12) 0.0044(9) 0.0148(9) -0.0017(8)
C2 0.0427(11) 0.0328(10) 0.0376(11) -0.0016(8) 0.0192(9) -0.0026(9)
C3 0.0321(9) 0.0249(9) 0.0324(10) -0.0048(7) 0.0120(7) -0.0059(7)
C4 0.0247(8) 0.0210(8) 0.0274(9) 0.0007(7) 0.0051(6) 0.0007(7)
C5 0.0244(8) 0.0198(7) 0.0220(8) 0.0007(6) 0.0034(6) 0.0005(6)
C6 0.0251(8) 0.0222(8) 0.0196(8) -0.0004(6) 0.0057(6) -0.0006(6)
C7 0.0281(9) 0.0221(8) 0.0229(8) -0.0008(6) 0.0036(6) -0.0024(7)
C8 0.0286(9) 0.0259(8) 0.0256(9) -0.0044(7) 0.0019(7) -0.0048(7)
C9 0.0287(9) 0.0225(8) 0.0281(9) -0.0012(7) 0.0026(7) -0.0051(7)
C10 0.0367(10) 0.0259(9) 0.0332(10) -0.0004(7) -0.0048(8) -0.0044(8)
C11 0.0318(10) 0.0302(10) 0.0515(13) 0.0031(9) 0.0005(9) 0.0010(8)
C12 0.0388(11) 0.0331(10) 0.0467(12) -0.0033(9) 0.0140(9) 0.0031(9)
C13 0.0409(11) 0.0381(11) 0.0278(9) -0.0057(8) 0.0080(8) -0.0017(9)
C14 0.0289(9) 0.0287(9) 0.0265(9) -0.0013(7) 0.0040(7) -0.0052(7)
C15 0.0332(10) 0.0449(11) 0.0268(9) -0.0070(8) -0.0018(7) -0.0008(9)
C16 0.0291(9) 0.0371(10) 0.0315(10) -0.0061(8) -0.0028(7) 0.0028(8)
C17 0.0491(13) 0.0513(13) 0.0244(9) 0.0009(9) 0.0036(8) 0.0005(10)
Cl1A 0.1034(15) 0.0717(10) 0.0731(9) 0.0094(7) 0.0230(9) 0.0449(9)
Cl1B 0.079(4) 0.087(4) 0.049(2) 0.009(3) 0.013(2) 0.033(3)
Cl2A 0.1096(14) 0.0992(15) 0.0415(6) -0.0065(7) -0.0119(7) -0.0407(11)
Cl2B 0.121(5) 0.059(3) 0.039(3) -0.0086(19) 0.029(3) -0.028(3)
Cl3A 0.0440(5) 0.1005(12) 0.0516(5) 0.0098(6) 0.0012(4) 0.0158(6)
Cl3B 0.049(2) 0.119(4) 0.059(2) 0.001(3) 0.0027(17) -0.014(3)
N1 0.0289(8) 0.0239(7) 0.0213(7) -0.0040(6) 0.0043(6) -0.0055(6)
O1 0.0410(8) 0.0324(7) 0.0211(6) -0.0043(5) 0.0081(5) -0.0085(6)
S1 0.0267(3) 0.0417(3) 0.0349(3) 0.0018(2) 0.00309(18) -0.00756(19)

loop_
_atom_type_symbol
_atom_type_description
_atom_type_scat_dispersion_real
_atom_type_scat_dispersion_imag
_atom_type_scat_source
C C 0.0181 0.0091 'International Tables Vol C Tables 4.2.6.8 and 6.1.1.4'
H H 0.0000 0.0000 'International Tables Vol C Tables 4.2.6.8 and 6.1.1.4'
Cl Cl 0.3639 0.7018 'International Tables Vol C Tables 4.2.6.8 and 6.1.1.4'
N N 0.0311 0.0180 'International Tables Vol C Tables 4.2.6.8 and 6.1.1.4'
O O 0.0492 0.0322 'International Tables Vol C Tables 4.2.6.8 and 6.1.1.4'
S S 0.3331 0.5567 'International Tables Vol C Tables 4.2.6.8 and 6.1.1.4'

loop_
_geom_angle_atom_site_label_1
_geom_angle_atom_site_label_2
_geom_angle_atom_site_label_3
_geom_angle
_geom_angle_site_symmetry_1
_geom_angle_site_symmetry_3
_geom_angle_publ_flag
C2 C1 S1 112.05(15) . . ?
C2 C1 H1 124.0 . . ?
S1 C1 H1 124.0 . . ?
C1 C2 C3 113.69(19) . . ?
C1 C2 H2 123.2 . . ?
C3 C2 H2 123.2 . . ?
C4 C3 C2 111.59(18) . . ?
C4 C3 H3 124.2 . . ?
C2 C3 H3 124.2 . . ?
C3 C4 C5 123.52(17) . . ?
C3 C4 S1 110.21(13) . . ?
C5 C4 S1 126.21(14) . . ?
C6 C5 N1 107.07(15) . . ?
C6 C5 C4 126.59(16) . . ?
N1 C5 C4 126.26(16) . . ?
C5 C6 C6 109.41(19) . 3_666 ?
C5 C6 C7 142.65(16) . . ?
C6 C6 C7 107.94(19) 3_666 . ?
O1 C7 N1 122.73(16) . 3_666 ?
O1 C7 C6 132.79(17) . . ?
N1 C7 C6 104.46(14) 3_666 . ?
N1 C8 C9 113.17(15) . . ?
N1 C8 C16 114.36(16) . . ?
C9 C8 C16 104.06(15) . . ?
N1 C8 H8 108.3 . . ?
C9 C8 H8 108.3 . . ?
C16 C8 H8 108.3 . . ?
C10 C9 C14 121.67(18) . . ?
C10 C9 C8 128.01(17) . . ?
C14 C9 C8 110.32(17) . . ?
C9 C10 C11 118.57(19) . . ?
C9 C10 H10 120.7 . . ?
C11 C10 H10 120.7 . . ?
C12 C11 C10 120.4(2) . . ?
C12 C11 H11 119.8 . . ?
C10 C11 H11 119.8 . . ?
C11 C12 C13 120.61(19) . . ?
C11 C12 H12 119.7 . . ?
C13 C12 H12 119.7 . . ?
C12 C13 C14 119.3(2) . . ?
C12 C13 H13 120.4 . . ?
C14 C13 H13 120.4 . . ?
C9 C14 C13 119.44(19) . . ?
C9 C14 C15 111.33(16) . . ?
C13 C14 C15 129.23(18) . . ?
C14 C15 C16 104.16(16) . . ?
C14 C15 H15A 110.9 . . ?
C16 C15 H15A 110.9 . . ?
C14 C15 H15B 110.9 . . ?
C16 C15 H15B 110.9 . . ?
H15A C15 H15B 108.9 . . ?
C15 C16 C8 105.76(16) . . ?
C15 C16 H16A 110.6 . . ?
C8 C16 H16A 110.6 . . ?
C15 C16 H16B 110.6 . . ?
C8 C16 H16B 110.6 . . ?
H16A C16 H16B 108.7 . . ?
Cl1B C17 Cl3B 110.2(4) . . ?
Cl1B C17 Cl2B 112.0(4) . . ?
Cl3B C17 Cl2B 107.9(3) . . ?
Cl3A C17 Cl2A 111.17(15) . . ?
Cl3A C17 Cl1A 109.33(16) . . ?
Cl2A C17 Cl1A 109.70(16) . . ?
Cl3A C17 H17A 108.9 . . ?
Cl2A C17 H17A 108.9 . . ?
Cl1A C17 H17A 108.9 . . ?
Cl1B C17 H17B 108.9 . . ?
Cl3B C17 H17B 108.9 . . ?
Cl2B C17 H17B 108.9 . . ?
C5 N1 C7 111.11(14) . 3_666 ?
C5 N1 C8 128.44(15) . . ?
C7 N1 C8 120.05(14) 3_666 . ?
C1 S1 C4 92.47(10) . . ?

loop_
_geom_bond_atom_site_label_1
_geom_bond_atom_site_label_2
_geom_bond_distance
_geom_bond_site_symmetry_2
_geom_bond_publ_flag
C1 C2 1.354(3) . ?
C1 S1 1.700(2) . ?
C1 H1 0.9300 . ?
C2 C3 1.414(3) . ?
C2 H2 0.9300 . ?
C3 C4 1.404(3) . ?
C3 H3 0.9300 . ?
C4 C5 1.444(2) . ?
C4 S1 1.7279(18) . ?
C5 C6 1.384(3) . ?
C5 N1 1.395(2) . ?
C6 C6 1.419(3) 3_666 ?
C6 C7 1.442(2) . ?
C7 O1 1.227(2) . ?
C7 N1 1.424(2) 3_666 ?
C8 N1 1.471(2) . ?
C8 C9 1.514(3) . ?
C8 C16 1.547(3) . ?
C8 H8 0.9800 . ?
C9 C10 1.381(3) . ?
C9 C14 1.386(3) . ?
C10 C11 1.393(3) . ?
C10 H10 0.9300 . ?
C11 C12 1.384(3) . ?
C11 H11 0.9300 . ?
C12 C13 1.389(3) . ?
C12 H12 0.9300 . ?
C13 C14 1.393(3) . ?
C13 H13 0.9300 . ?
C14 C15 1.504(3) . ?
C15 C16 1.537(3) . ?
C15 H15A 0.9700 . ?
C15 H15B 0.9700 . ?
C16 H16A 0.9700 . ?
C16 H16B 0.9700 . ?
C17 Cl1B 1.648(7) . ?
C17 Cl3B 1.727(6) . ?
C17 Cl3A 1.744(3) . ?
C17 Cl2B 1.747(7) . ?
C17 Cl2A 1.750(3) . ?
C17 Cl1A 1.766(3) . ?
C17 H17A 0.9800 . ?
C17 H17B 0.9800 . ?
